data_2236585
loop_
_publ_author_name
'Choi, Hong Dae'
'Seo, Pil Ja'
'Lee, Uk'

_publ_section_title
;
 7-Bromo-1-(3-fluorophenylsulfonyl)-2-methylnaphtho[2,1-<i>b</i>]furan
;
_journal_coeditor_code RK2381
_journal_issue 10
_journal_name_full 'Acta Crystallographica Section E'
_journal_page_first o3047
_journal_paper_doi 10.1107/S1600536812040470
_journal_volume 68
_journal_year 2012
_chemical_formula_iupac 'C19 H12 Br F O3 S'
_chemical_formula_moiety 'C19 H12 Br F O3 S'
_chemical_formula_sum 'C19 H12 Br F O3 S'
_chemical_formula_weight 419.26
_chemical_melting_point_gt 472
_chemical_melting_point_lt 473
_chemical_name_systematic
;
 7-Bromo-1-(3-fluorophenylsulfonyl)-2-methylnaphtho[2,1-<i>b</i>]furan
;
_space_group_IT_number 2
_symmetry_cell_setting triclinic
_symmetry_space_group_name_Hall '-P 1'
_symmetry_space_group_name_H-M 'P -1'
_atom_sites_solution_hydrogens geom
_atom_sites_solution_primary direct
_atom_sites_solution_secondary difmap
_audit_creation_method 'form.cif (version 2.0)'
_cell_angle_alpha 74.277(2)
_cell_angle_beta 86.410(2)
_cell_angle_gamma 89.044(2)
_cell_formula_units_Z 2
_cell_length_a 7.7141(2)
_cell_length_b 8.1619(2)
_cell_length_c 13.4046(4)
_cell_measurement_reflns_used 7012
_cell_measurement_temperature 173(2)
_cell_measurement_theta_max 28.27
_cell_measurement_theta_min 2.59
_cell_volume 810.80(4)
_computing_cell_refinement '<i>SAINT</i> (Bruker, 2009)'
_computing_data_collection '<i>APEX2</i> (Bruker, 2009)'
_computing_data_reduction '<i>SAINT</i> (Bruker, 2009)'
_computing_molecular_graphics '<i>ORTEP-3</i> (Farrugia, 2012) and <i>DIAMOND</i> (Brandenburg, 1998)'
_computing_publication_material '<i>SHELXL97</i> (Sheldrick, 2008)'
_computing_structure_refinement '<i>SHELXL97</i> (Sheldrick, 2008)'
_computing_structure_solution '<i>SHELXS97</i> (Sheldrick, 2008)'
_diffrn_ambient_temperature 173(2)
_diffrn_detector_area_resol_mean 10.0
_diffrn_measured_fraction_theta_full 0.997
_diffrn_measured_fraction_theta_max 0.997
_diffrn_measurement_device_type 'Bruker SMART APEX II CCD'
_diffrn_measurement_method '\f- and \w-scans'
_diffrn_radiation_monochromator 'graphite multilayer'
_diffrn_radiation_source 'rotating anode'
_diffrn_radiation_type MoK\a
_diffrn_radiation_wavelength 0.71073
_diffrn_reflns_av_R_equivalents 0.0471
_diffrn_reflns_av_sigmaI/netI 0.0386
_diffrn_reflns_limit_h_max 10
_diffrn_reflns_limit_h_min -10
_diffrn_reflns_limit_k_max 10
_diffrn_reflns_limit_k_min -10
_diffrn_reflns_limit_l_max 16
_diffrn_reflns_limit_l_min -17
_diffrn_reflns_number 15010
_diffrn_reflns_theta_full 28.33
_diffrn_reflns_theta_max 28.33
_diffrn_reflns_theta_min 1.58
_diffrn_standards_number 0
_exptl_absorpt_coefficient_mu 2.690
_exptl_absorpt_correction_T_max 0.7457
_exptl_absorpt_correction_T_min 0.5730
_exptl_absorpt_correction_type multi-scan
_exptl_absorpt_process_details '(<i>SADABS</i>; Bruker, 2009)'
_exptl_crystal_colour colourless
_exptl_crystal_density_diffrn 1.717
_exptl_crystal_density_method 'not measured'
_exptl_crystal_description block
_exptl_crystal_F_000 420
_exptl_crystal_size_max 0.28
_exptl_crystal_size_mid 0.238
_exptl_crystal_size_min 0.231
_refine_diff_density_max 0.494
_refine_diff_density_min -0.403
_refine_ls_extinction_method none
_refine_ls_goodness_of_fit_ref 1.055
_refine_ls_hydrogen_treatment constr
_refine_ls_matrix_type full
_refine_ls_number_parameters 227
_refine_ls_number_reflns 4031
_refine_ls_number_restraints 0
_refine_ls_restrained_S_all 1.055
_refine_ls_R_factor_all 0.0371
_refine_ls_R_factor_gt 0.0297
_refine_ls_shift/su_max 0.001
_refine_ls_shift/su_mean 0.000
_refine_ls_structure_factor_coef Fsqd
_refine_ls_weighting_details 'calc w=1/[\s^2^(Fo^2^)+(0.0258P)^2^+0.4345P] where P=(Fo^2^+2Fc^2^)/3'
_refine_ls_weighting_scheme calc
_refine_ls_wR_factor_gt 0.0716
_refine_ls_wR_factor_ref 0.0748
_reflns_number_gt 3483
_reflns_number_total 4031
_reflns_threshold_expression I>2\s(I)
_cod_data_source_file rk2381.cif
_cod_data_source_block I
_cod_database_code 2236585
_cod_database_fobs_code 2236585

loop_
_symmetry_equiv_pos_as_xyz
'x, y, z'
'-x, -y, -z'

loop_
_atom_site_type_symbol
_atom_site_label
_atom_site_fract_x
_atom_site_fract_y
_atom_site_fract_z
_atom_site_U_iso_or_equiv
_atom_site_adp_type
_atom_site_calc_flag
_atom_site_refinement_flags
_atom_site_occupancy
_atom_site_symmetry_multiplicity
Br Br1 0.57980(3) 0.18645(3) 0.314671(17) 0.03502(8) Uani d . 1 2
S S1 0.84031(6) 0.35008(6) 0.82867(4) 0.02420(11) Uani d . 1 2
F F1 0.3382(2) -0.0623(2) 0.89171(12) 0.0539(4) Uani d . 1 2
O O1 0.90963(19) 0.80950(18) 0.64831(11) 0.0290(3) Uani d . 1 2
O O2 0.92123(19) 0.21364(19) 0.79427(12) 0.0314(3) Uani d . 1 2
O O3 0.90169(19) 0.3885(2) 0.91876(11) 0.0325(3) Uani d . 1 2
C C1 0.8517(2) 0.5360(2) 0.72789(15) 0.0234(4) Uani d . 1 2
C C2 0.8204(2) 0.5642(2) 0.61823(15) 0.0225(4) Uani d . 1 2
C C3 0.7631(2) 0.4684(2) 0.55178(15) 0.0215(4) Uani d . 1 2
C C4 0.7185(3) 0.2941(2) 0.58317(15) 0.0261(4) Uani d . 1 2
H H4 0.7272 0.2323 0.6538 0.031 Uiso calc R 1 2
C C5 0.6630(3) 0.2119(3) 0.51466(16) 0.0275(4) Uani d . 1 2
H H5 0.6325 0.0948 0.5376 0.033 Uiso calc R 1 2
C C6 0.6516(2) 0.3023(3) 0.41023(16) 0.0253(4) Uani d . 1 2
C C7 0.6938(3) 0.4703(3) 0.37573(16) 0.0270(4) Uani d . 1 2
H H7 0.6852 0.5286 0.3045 0.032 Uiso calc R 1 2
C C8 0.7502(2) 0.5582(2) 0.44463(15) 0.0234(4) Uani d . 1 2
C C9 0.7940(3) 0.7335(3) 0.40720(16) 0.0274(4) Uani d . 1 2
H H9 0.7845 0.7893 0.3357 0.033 Uiso calc R 1 2
C C10 0.8488(3) 0.8229(3) 0.47063(16) 0.0276(4) Uani d . 1 2
H H10 0.8790 0.9399 0.4456 0.033 Uiso calc R 1 2
C C11 0.8588(2) 0.7340(2) 0.57511(16) 0.0247(4) Uani d . 1 2
C C12 0.9047(3) 0.6874(3) 0.74099(16) 0.0277(4) Uani d . 1 2
C C13 0.9565(3) 0.7507(3) 0.82888(19) 0.0394(5) Uani d . 1 2
H H13A 1.0769 0.7176 0.8436 0.059 Uiso calc R 1 2
H H13B 0.8801 0.7012 0.8906 0.059 Uiso calc R 1 2
H H13C 0.9467 0.8751 0.8104 0.059 Uiso calc R 1 2
C C14 0.6173(2) 0.2986(3) 0.85656(14) 0.0238(4) Uani d . 1 2
C C15 0.5063(3) 0.4128(3) 0.88799(16) 0.0289(4) Uani d . 1 2
H H15 0.5463 0.5223 0.8879 0.035 Uiso calc R 1 2
C C16 0.3356(3) 0.3642(3) 0.91954(17) 0.0354(5) Uani d . 1 2
H H16 0.2575 0.4416 0.9404 0.043 Uiso calc R 1 2
C C17 0.2788(3) 0.2043(3) 0.92085(17) 0.0363(5) Uani d . 1 2
H H17 0.1623 0.1704 0.9431 0.044 Uiso calc R 1 2
C C18 0.3928(3) 0.0953(3) 0.88949(17) 0.0349(5) Uani d . 1 2
C C19 0.5630(3) 0.1383(3) 0.85604(16) 0.0298(4) Uani d . 1 2
H H19 0.6394 0.0612 0.8336 0.036 Uiso calc R 1 2

loop_
_atom_site_aniso_label
_atom_site_aniso_U_11
_atom_site_aniso_U_22
_atom_site_aniso_U_33
_atom_site_aniso_U_12
_atom_site_aniso_U_13
_atom_site_aniso_U_23
Br1 0.04802(14) 0.03053(13) 0.02960(12) -0.00014(9) -0.00906(9) -0.01191(9)
S1 0.0227(2) 0.0285(3) 0.0205(2) 0.00142(18) -0.00143(18) -0.00511(19)
F1 0.0640(10) 0.0522(9) 0.0498(9) -0.0291(8) 0.0038(8) -0.0209(7)
O1 0.0344(8) 0.0268(7) 0.0263(7) -0.0069(6) 0.0010(6) -0.0084(6)
O2 0.0297(7) 0.0319(8) 0.0309(8) 0.0074(6) -0.0006(6) -0.0064(6)
O3 0.0311(7) 0.0439(9) 0.0238(7) -0.0008(7) -0.0066(6) -0.0101(7)
C1 0.0226(9) 0.0264(10) 0.0206(9) -0.0019(7) 0.0018(7) -0.0061(8)
C2 0.0218(9) 0.0231(9) 0.0219(9) 0.0006(7) 0.0024(7) -0.0055(7)
C3 0.0180(8) 0.0241(9) 0.0217(9) 0.0011(7) 0.0024(7) -0.0056(7)
C4 0.0311(10) 0.0240(10) 0.0215(9) 0.0004(8) 0.0007(8) -0.0039(8)
C5 0.0335(10) 0.0218(10) 0.0264(10) -0.0009(8) -0.0005(8) -0.0052(8)
C6 0.0244(9) 0.0295(10) 0.0245(10) 0.0013(8) -0.0028(8) -0.0114(8)
C7 0.0288(10) 0.0285(10) 0.0223(10) 0.0029(8) -0.0028(8) -0.0044(8)
C8 0.0220(9) 0.0249(10) 0.0219(9) 0.0014(7) 0.0005(7) -0.0047(8)
C9 0.0302(10) 0.0261(10) 0.0224(10) 0.0008(8) -0.0013(8) -0.0007(8)
C10 0.0286(10) 0.0228(10) 0.0288(10) -0.0038(8) 0.0022(8) -0.0030(8)
C11 0.0233(9) 0.0248(10) 0.0263(10) -0.0028(7) 0.0017(8) -0.0081(8)
C12 0.0275(10) 0.0310(11) 0.0249(10) -0.0034(8) 0.0034(8) -0.0090(8)
C13 0.0503(14) 0.0389(13) 0.0328(12) -0.0120(11) -0.0007(10) -0.0160(10)
C14 0.0245(9) 0.0287(10) 0.0161(9) -0.0011(8) -0.0013(7) -0.0021(7)
C15 0.0287(10) 0.0309(11) 0.0250(10) 0.0022(8) -0.0013(8) -0.0041(8)
C16 0.0276(10) 0.0470(14) 0.0281(11) 0.0073(10) 0.0001(9) -0.0050(10)
C17 0.0250(10) 0.0559(15) 0.0252(11) -0.0068(10) -0.0041(8) -0.0053(10)
C18 0.0413(12) 0.0402(12) 0.0224(10) -0.0150(10) -0.0042(9) -0.0056(9)
C19 0.0363(11) 0.0321(11) 0.0209(10) -0.0009(9) -0.0005(8) -0.0075(8)

loop_
_atom_type_symbol
_atom_type_description
_atom_type_scat_dispersion_real
_atom_type_scat_dispersion_imag
_atom_type_scat_source
C C 0.0033 0.0016 'International Tables Vol C Tables 4.2.6.8 and 6.1.1.4'
H H 0.0000 0.0000 'International Tables Vol C Tables 4.2.6.8 and 6.1.1.4'
O O 0.0106 0.0060 'International Tables Vol C Tables 4.2.6.8 and 6.1.1.4'
F F 0.0171 0.0103 'International Tables Vol C Tables 4.2.6.8 and 6.1.1.4'
S S 0.1246 0.1234 'International Tables Vol C Tables 4.2.6.8 and 6.1.1.4'
Br Br -0.2901 2.4595 'International Tables Vol C Tables 4.2.6.8 and 6.1.1.4'

loop_
_geom_angle_atom_site_label_1
_geom_angle_atom_site_label_2
_geom_angle_atom_site_label_3
_geom_angle
O2 S1 O3 118.58(9)
O2 S1 C1 109.57(9)
O3 S1 C1 107.58(9)
O2 S1 C14 107.07(9)
O3 S1 C14 106.73(9)
C1 S1 C14 106.70(9)
C12 O1 C11 107.20(15)
C12 C1 C2 107.40(17)
C12 C1 S1 122.42(15)
C2 C1 S1 130.10(15)
C11 C2 C3 118.08(18)
C11 C2 C1 104.00(17)
C3 C2 C1 137.92(18)
C4 C3 C2 125.37(18)
C4 C3 C8 117.97(18)
C2 C3 C8 116.66(17)
C5 C4 C3 121.73(18)
C5 C4 H4 119.1
C3 C4 H4 119.1
C4 C5 C6 119.28(19)
C4 C5 H5 120.4
C6 C5 H5 120.4
C7 C6 C5 121.39(18)
C7 C6 Br1 119.44(15)
C5 C6 Br1 119.15(15)
C6 C7 C8 120.53(18)
C6 C7 H7 119.7
C8 C7 H7 119.7
C7 C8 C9 119.75(18)
C7 C8 C3 119.09(18)
C9 C8 C3 121.16(18)
C10 C9 C8 121.72(19)
C10 C9 H9 119.1
C8 C9 H9 119.1
C9 C10 C11 116.43(19)
C9 C10 H10 121.8
C11 C10 H10 121.8
O1 C11 C2 111.44(17)
O1 C11 C10 122.61(18)
C2 C11 C10 125.94(19)
O1 C12 C1 109.96(17)
O1 C12 C13 113.53(18)
C1 C12 C13 136.5(2)
C12 C13 H13A 109.5
C12 C13 H13B 109.5
H13A C13 H13B 109.5
C12 C13 H13C 109.5
H13A C13 H13C 109.5
H13B C13 H13C 109.5
C19 C14 C15 121.94(19)
C19 C14 S1 118.52(15)
C15 C14 S1 119.23(16)
C14 C15 C16 118.7(2)
C14 C15 H15 120.6
C16 C15 H15 120.6
C17 C16 C15 120.5(2)
C17 C16 H16 119.8
C15 C16 H16 119.8
C18 C17 C16 118.9(2)
C18 C17 H17 120.5
C16 C17 H17 120.5
F1 C18 C17 119.1(2)
F1 C18 C19 118.0(2)
C17 C18 C19 122.9(2)
C18 C19 C14 117.1(2)
C18 C19 H19 121.5
C14 C19 H19 121.5

loop_
_geom_bond_atom_site_label_1
_geom_bond_atom_site_label_2
_geom_bond_distance
Br1 C6 1.8986(19)
S1 O2 1.4358(15)
S1 O3 1.4363(15)
S1 C1 1.736(2)
S1 C14 1.770(2)
F1 C18 1.352(3)
O1 C12 1.365(3)
O1 C11 1.371(2)
C1 C12 1.367(3)
C1 C2 1.460(3)
C2 C11 1.378(3)
C2 C3 1.428(3)
C3 C4 1.412(3)
C3 C8 1.434(3)
C4 C5 1.367(3)
C4 H4 0.9500
C5 C6 1.402(3)
C5 H5 0.9500
C6 C7 1.361(3)
C7 C8 1.406(3)
C7 H7 0.9500
C8 C9 1.421(3)
C9 C10 1.351(3)
C9 H9 0.9500
C10 C11 1.398(3)
C10 H10 0.9500
C12 C13 1.487(3)
C13 H13A 0.9800
C13 H13B 0.9800
C13 H13C 0.9800
C14 C19 1.382(3)
C14 C15 1.386(3)
C15 C16 1.388(3)
C15 H15 0.9500
C16 C17 1.379(3)
C16 H16 0.9500
C17 C18 1.369(3)
C17 H17 0.9500
C18 C19 1.380(3)
C19 H19 0.9500

loop_
_geom_torsion_atom_site_label_1
_geom_torsion_atom_site_label_2
_geom_torsion_atom_site_label_3
_geom_torsion_atom_site_label_4
_geom_torsion
O2 S1 C1 C12 -132.60(17)
O3 S1 C1 C12 -2.4(2)
C14 S1 C1 C12 111.81(17)
O2 S1 C1 C2 43.6(2)
O3 S1 C1 C2 173.78(17)
C14 S1 C1 C2 -72.00(19)
C12 C1 C2 C11 0.1(2)
S1 C1 C2 C11 -176.57(15)
C12 C1 C2 C3 -178.9(2)
S1 C1 C2 C3 4.4(3)
C11 C2 C3 C4 -179.95(18)
C1 C2 C3 C4 -1.0(4)
C11 C2 C3 C8 0.0(3)
C1 C2 C3 C8 178.9(2)
C2 C3 C4 C5 179.37(18)
C8 C3 C4 C5 -0.5(3)
C3 C4 C5 C6 0.6(3)
C4 C5 C6 C7 -0.3(3)
C4 C5 C6 Br1 178.52(15)
C5 C6 C7 C8 -0.1(3)
Br1 C6 C7 C8 -178.92(14)
C6 C7 C8 C9 179.91(18)
C6 C7 C8 C3 0.2(3)
C4 C3 C8 C7 0.1(3)
C2 C3 C8 C7 -179.79(17)
C4 C3 C8 C9 -179.58(17)
C2 C3 C8 C9 0.5(3)
C7 C8 C9 C10 -179.96(19)
C3 C8 C9 C10 -0.2(3)
C8 C9 C10 C11 -0.5(3)
C12 O1 C11 C2 0.1(2)
C12 O1 C11 C10 179.98(18)
C3 C2 C11 O1 179.17(16)
C1 C2 C11 O1 -0.1(2)
C3 C2 C11 C10 -0.7(3)
C1 C2 C11 C10 -179.99(19)
C9 C10 C11 O1 -178.91(18)
C9 C10 C11 C2 1.0(3)
C11 O1 C12 C1 0.0(2)
C11 O1 C12 C13 -179.86(17)
C2 C1 C12 O1 0.0(2)
S1 C1 C12 O1 176.92(13)
C2 C1 C12 C13 179.8(2)
S1 C1 C12 C13 -3.3(4)
O2 S1 C14 C19 8.63(18)
O3 S1 C14 C19 -119.31(16)
C1 S1 C14 C19 125.89(16)
O2 S1 C14 C15 -177.62(15)
O3 S1 C14 C15 54.44(18)
C1 S1 C14 C15 -60.36(18)
C19 C14 C15 C16 -0.1(3)
S1 C14 C15 C16 -173.67(16)
C14 C15 C16 C17 0.9(3)
C15 C16 C17 C18 -0.7(3)
C16 C17 C18 F1 179.29(19)
C16 C17 C18 C19 -0.3(3)
F1 C18 C19 C14 -178.59(18)
C17 C18 C19 C14 1.0(3)
C15 C14 C19 C18 -0.7(3)
S1 C14 C19 C18 172.82(15)

loop_
_cod_related_entry_id
_cod_related_entry_database
_cod_related_entry_code
1 ChemSpider 30658150
